data_1574938
loop_
_publ_author_name
'Song, Yanqing'
'Tsuji, Yuta'
'Sugimoto, Kunihisa'
'Kikuchi, Takashi'
'Shi, Yuxin'
'Murakami, Yusuke'
'Hiramatsu, Kotaro'
'Le Ouay, Benjamin'
'Ohba, Masaaki'
'Ohtani, Ryo'

_publ_section_title
;
 A ferroelectric proton conductor with colossal polarization induced by
 in-plane symmetry breaking in a two-dimensional coordination polymer.
;
_journal_issue 29
_journal_name_full 'Chemical science'
_journal_page_first 13413
_journal_page_last 13421
_journal_paper_doi 10.1039/d4sc08700c
_journal_volume 16
_journal_year 2025
_chemical_formula_moiety 'C38 H28 Mn2 N10 O4 Re'
_chemical_formula_sum 'C38 H28 Mn2 N10 O4 Re'
_chemical_formula_weight 984.78
_space_group_crystal_system tetragonal
_space_group_IT_number 130
_space_group_name_Hall '-P 4a 2ac'
_space_group_name_H-M_alt 'P 4/n c c :2'
_atom_sites_solution_hydrogens geom
_audit_creation_date 2024-11-28
_audit_creation_method
;
Olex2 1.5
(compiled 2024.02.16 svn.r378c4104 for OlexSys, GUI svn.r6928)
;
_audit_update_record
;
2024-12-16 deposited with the CCDC.	2025-06-02 downloaded from the CCDC.
;
_cell_angle_alpha 90
_cell_angle_beta 90
_cell_angle_gamma 90
_cell_formula_units_Z 4
_cell_length_a 14.4061(3)
_cell_length_b 14.4061(3)
_cell_length_c 18.3403(8)
_cell_measurement_reflns_used 8233
_cell_measurement_temperature 300
_cell_measurement_theta_max 29.4520
_cell_measurement_theta_min 2.5760
_cell_volume 3806.3(2)
_computing_cell_refinement 'CrysAlisPro 1.171.39.46e (Rigaku OD, 2018)'
_computing_data_collection 'CrysAlisPro 1.171.39.46e (Rigaku OD, 2018)'
_computing_data_reduction 'CrysAlisPro 1.171.39.46e (Rigaku OD, 2018)'
_computing_molecular_graphics 'Olex2 1.5 (Dolomanov et al., 2009)'
_computing_publication_material 'Olex2 1.5 (Dolomanov et al., 2009)'
_computing_structure_refinement 'SHELXL 2018/3 (Sheldrick, 2015)'
_computing_structure_solution 'SHELXT 2018/2 (Sheldrick, 2018)'
_diffrn_ambient_temperature 300.00
_diffrn_measured_fraction_theta_full 0.998
_diffrn_measured_fraction_theta_max 0.901
_diffrn_measurement_details
;
List of Runs (angles in degrees, time in seconds):

  # Type    Start    End  Width  t~exp~   \w     \q     \k     \f   Frames
#--------------------------------------------------------------------------
  1  \w     35.00  61.00   0.50    2.00    --    5.00  45.00  30.00   52
  2  \w      3.00  29.00   0.50    2.00    --    5.00  45.00  30.00   52
  3  \w    -99.00   8.00   0.50    2.00    --  -10.20  45.00  60.00  214
;
_diffrn_measurement_device 'four-circle diffractometer'
_diffrn_measurement_device_type 'XtaLAB AFC10 (RCD3): fixed-chi single'
_diffrn_measurement_method '\w scans'
_diffrn_radiation_type MoK\a
_diffrn_radiation_wavelength 0.71073
_diffrn_reflns_av_R_equivalents 0.0238
_diffrn_reflns_av_unetI/netI 0.0194
_diffrn_reflns_Laue_measured_fraction_full 0.998
_diffrn_reflns_Laue_measured_fraction_max 0.901
_diffrn_reflns_limit_h_max 18
_diffrn_reflns_limit_h_min -20
_diffrn_reflns_limit_k_max 18
_diffrn_reflns_limit_k_min -16
_diffrn_reflns_limit_l_max 25
_diffrn_reflns_limit_l_min -25
_diffrn_reflns_number 17423
_diffrn_reflns_point_group_measured_fraction_full 0.998
_diffrn_reflns_point_group_measured_fraction_max 0.901
_diffrn_reflns_theta_full 25.242
_diffrn_reflns_theta_max 31.027
_diffrn_reflns_theta_min 2.633
_exptl_absorpt_coefficient_mu 3.880
_exptl_absorpt_correction_T_max 1.00000
_exptl_absorpt_correction_T_min 0.60833
_exptl_absorpt_correction_type multi-scan
_exptl_absorpt_process_details
;
CrysAlisPro 1.171.39.46e (Rigaku Oxford Diffraction, 2018)
Empirical absorption correction using spherical harmonics,
 implemented in SCALE3 ABSPACK scaling algorithm.
;
_exptl_crystal_colour brown
_exptl_crystal_colour_primary brown
_exptl_crystal_density_diffrn 1.719
_exptl_crystal_description block
_exptl_crystal_F_000 1932
_exptl_crystal_size_max 0.3
_exptl_crystal_size_mid 0.3
_exptl_crystal_size_min 0.2
_refine_diff_density_max 1.570
_refine_diff_density_min -1.491
_refine_diff_density_rms 0.113
_refine_ls_extinction_method none
_refine_ls_goodness_of_fit_ref 1.359
_refine_ls_hydrogen_treatment constr
_refine_ls_matrix_type full
_refine_ls_number_parameters 129
_refine_ls_number_reflns 2753
_refine_ls_number_restraints 45
_refine_ls_restrained_S_all 1.388
_refine_ls_R_factor_all 0.0721
_refine_ls_R_factor_gt 0.0572
_refine_ls_shift/su_max 0.001
_refine_ls_shift/su_mean 0.000
_refine_ls_structure_factor_coef Fsqd
_refine_ls_weighting_details 'w=1/[\s^2^(Fo^2^)+(0.0123P)^2^+22.1364P] where P=(Fo^2^+2Fc^2^)/3'
_refine_ls_weighting_scheme calc
_refine_ls_wR_factor_gt 0.1098
_refine_ls_wR_factor_ref 0.1135
_reflns_Friedel_coverage 0.000
_reflns_number_gt 2272
_reflns_number_total 2753
_reflns_threshold_expression 'I > 2\s(I)'
_cod_data_source_file d4sc08700c2.cif
_cod_data_source_block mnremecn_300_c_2
_cod_depositor_comments 'Adding full bibliography for 1574937--1574947.cif.'
_cod_original_sg_symbol_H-M 'P 4/n c c'
_cod_database_code 1574938
_shelx_shelxl_version_number 2018/3
_shelx_space_group_comment
;
The symmetry employed for this shelxl refinement is uniquely defined
by the following loop, which should always be used as a source of
symmetry information in preference to the above space-group names.
They are only intended as comments.
;
_shelx_estimated_absorpt_t_max 0.511
_shelx_estimated_absorpt_t_min 0.389
_olex2_refinement_description
;
1. Fixed Uiso
 At 1.2 times of:
  All C(H) groups, All C(H,H) groups
2. Uiso/Uaniso restraints and constraints
Re1 \\sim N4 \\sim C10 \\sim C11: within 2.5A with sigma of 0.01 and sigma for
terminal atoms of 0.02 within 2.5A
C2 \\sim C3 \\sim C4: within 2A with sigma of 0.04 and sigma for terminal atoms
of 0.08 within 2A
3. Rigid body (RIGU) restrains
 C2, C3, C4
 with sigma for 1-2 distances of 0.004 and sigma for 1-3 distances of 0.004
4.a Secondary CH2 refined with riding coordinates:
 C8(H8A,H8B)
4.b Aromatic/amide H refined with riding coordinates:
 C2(H2), C7(H7), C4(H4), C3(H3), C5(H5)
;
_olex2_submission_special_instructions 'No special instructions were received'
_oxdiff_exptl_absorpt_empirical_details
;
Empirical correction (ABSPACK) includes:
- Absorption correction using spherical harmonics
- Frame scaling
;

loop_
_space_group_symop_operation_xyz
'x, y, z'
'-x+1/2, -y+1/2, z'
'-y+1/2, x, z'
'y, -x+1/2, z'
'-x, y+1/2, -z+1/2'
'x+1/2, -y, -z+1/2'
'y+1/2, x+1/2, -z+1/2'
'-y, -x, -z+1/2'
'-x, -y, -z'
'x-1/2, y-1/2, -z'
'y-1/2, -x, -z'
'-y, x-1/2, -z'
'x, -y-1/2, z-1/2'
'-x-1/2, y, z-1/2'
'-y-1/2, -x-1/2, z-1/2'
'y, x, z-1/2'

loop_
_atom_site_label
_atom_site_type_symbol
_atom_site_fract_x
_atom_site_fract_y
_atom_site_fract_z
_atom_site_U_iso_or_equiv
_atom_site_adp_type
_atom_site_occupancy
_atom_site_site_symmetry_order
_atom_site_calc_flag
_atom_site_refinement_flags_posn
_atom_site_refinement_flags_adp
_atom_site_refinement_flags_occupancy
_atom_site_disorder_assembly
_atom_site_disorder_group
Re1 Re 0.250000 0.250000 0.66723(3) 0.03756(14) Uani 1 4 d S TU P . .
Mn1 Mn 0.44788(5) 0.55212(5) 0.750000 0.0336(3) Uani 1 2 d S T P . .
O1 O 0.4146(3) 0.6425(3) 0.6809(2) 0.0488(11) Uani 1 1 d . . . . .
C9 C 0.3168(4) 0.3768(4) 0.6840(4) 0.0535(18) Uani 1 1 d . . . . .
C1 C 0.4454(5) 0.6543(4) 0.6137(4) 0.0456(15) Uani 1 1 d . . . . .
N1 N 0.5501(4) 0.5067(4) 0.6885(3) 0.0612(18) Uani 1 1 d . . . . .
N2 N 0.3527(5) 0.4452(5) 0.6966(5) 0.082(2) Uani 1 1 d . . . . .
C2 C 0.4044(5) 0.7206(4) 0.5694(4) 0.0501(16) Uani 1 1 d . U . . .
H2 H 0.355373 0.755999 0.587104 0.060 Uiso 1 1 calc R U . . .
C6 C 0.5192(6) 0.6033(6) 0.5831(4) 0.067(2) Uani 1 1 d . . . . .
C7 C 0.5691(6) 0.5330(7) 0.6230(5) 0.086(3) Uani 1 1 d . . . . .
H7 H 0.618802 0.504465 0.599687 0.103 Uiso 1 1 calc R U . . .
C4 C 0.5063(7) 0.6862(7) 0.4699(5) 0.082(3) Uani 1 1 d . U . . .
H4 H 0.525536 0.697626 0.422280 0.098 Uiso 1 1 calc R U . . .
C3 C 0.4356(5) 0.7345(3) 0.4998(4) 0.0538(17) Uani 1 1 d . U . . .
H3 H 0.406446 0.779518 0.471629 0.065 Uiso 1 1 calc R U . . .
C5 C 0.5485(7) 0.6207(8) 0.5114(5) 0.094(4) Uani 1 1 d . . . . .
H5 H 0.597535 0.586711 0.492036 0.113 Uiso 1 1 calc R U . . .
N3 N 0.250000 0.250000 0.5786(7) 0.066(3) Uani 1 4 d S T P . .
C10 C 0.250000 0.250000 0.8523(10) 0.096(4) Uani 1 4 d S TU P . .
N4 N 0.250000 0.250000 0.7969(9) 0.093(3) Uani 1 4 d S TU P . .
C11 C 0.250000 0.250000 0.9283(14) 0.143(7) Uani 1 4 d S TU P . .
C8 C 0.6106(7) 0.4383(7) 0.7251(6) 0.103(4) Uani 1 1 d . . . . .
H8A H 0.636462 0.396181 0.689127 0.124 Uiso 1 1 calc R U . . .
H8B H 0.661510 0.470135 0.748898 0.124 Uiso 1 1 calc R U . . .

loop_
_atom_site_aniso_label
_atom_site_aniso_U_11
_atom_site_aniso_U_22
_atom_site_aniso_U_33
_atom_site_aniso_U_23
_atom_site_aniso_U_13
_atom_site_aniso_U_12
Re1 0.03082(15) 0.03082(15) 0.0510(3) 0.000 0.000 0.000
Mn1 0.0252(3) 0.0252(3) 0.0505(7) -0.0001(4) -0.0001(4) 0.0015(4)
O1 0.047(3) 0.043(2) 0.057(3) 0.009(2) 0.001(2) 0.017(2)
C9 0.032(3) 0.036(3) 0.093(5) -0.016(3) -0.014(3) 0.005(3)
C1 0.043(3) 0.035(3) 0.059(4) 0.002(3) -0.007(3) -0.002(3)
N1 0.056(4) 0.064(4) 0.063(4) 0.025(3) 0.020(3) 0.036(3)
N2 0.055(4) 0.043(3) 0.147(7) -0.023(4) -0.029(5) -0.003(3)
C2 0.050(4) 0.035(3) 0.065(4) 0.004(3) -0.018(3) -0.002(3)
C6 0.063(5) 0.067(5) 0.069(5) 0.034(4) 0.018(4) 0.025(4)
C7 0.079(6) 0.097(7) 0.081(6) 0.036(5) 0.037(5) 0.056(5)
C4 0.099(7) 0.075(6) 0.071(5) 0.033(5) 0.008(5) 0.018(5)
C3 0.077(5) 0.011(3) 0.074(4) 0.014(2) -0.017(4) -0.004(2)
C5 0.087(7) 0.114(8) 0.082(6) 0.043(6) 0.036(6) 0.051(6)
N3 0.068(5) 0.068(5) 0.061(7) 0.000 0.000 0.000
C10 0.117(6) 0.117(6) 0.053(7) 0.000 0.000 0.000
N4 0.106(5) 0.106(5) 0.066(6) 0.000 0.000 0.000
C11 0.170(9) 0.170(9) 0.087(11) 0.000 0.000 0.000
C8 0.085(7) 0.112(8) 0.113(8) 0.053(6) 0.047(6) 0.075(6)

loop_
_atom_type_symbol
_atom_type_description
_atom_type_scat_dispersion_real
_atom_type_scat_dispersion_imag
_atom_type_scat_source
C C 0.0033 0.0016 'International Tables Vol C Tables 4.2.6.8 and 6.1.1.4'
H H 0.0000 0.0000 'International Tables Vol C Tables 4.2.6.8 and 6.1.1.4'
Mn Mn 0.3368 0.7283 'International Tables Vol C Tables 4.2.6.8 and 6.1.1.4'
N N 0.0061 0.0033 'International Tables Vol C Tables 4.2.6.8 and 6.1.1.4'
O O 0.0106 0.0060 'International Tables Vol C Tables 4.2.6.8 and 6.1.1.4'
Re Re -1.0185 7.2310 'International Tables Vol C Tables 4.2.6.8 and 6.1.1.4'

loop_
_geom_angle_atom_site_label_1
_geom_angle_atom_site_label_2
_geom_angle_atom_site_label_3
_geom_angle
_geom_angle_site_symmetry_1
_geom_angle_site_symmetry_3
_geom_angle_publ_flag
C9 Re1 C9 88.76(7) 2 4 ?
C9 Re1 C9 88.76(7) 3 . ?
C9 Re1 C9 88.76(7) 4 . ?
C9 Re1 C9 88.76(7) 2 3 ?
C9 Re1 C9 163.1(5) 4 3 ?
C9 Re1 C9 163.1(5) 2 . ?
C9 Re1 N4 81.5(2) . . ?
C9 Re1 N4 81.5(2) 3 . ?
C9 Re1 N4 81.5(2) 2 . ?
C9 Re1 N4 81.5(2) 4 . ?
N3 Re1 C9 98.5(2) . 2 ?
N3 Re1 C9 98.5(2) . . ?
N3 Re1 C9 98.5(2) . 3 ?
N3 Re1 C9 98.5(2) . 4 ?
N3 Re1 N4 180.0 . . ?
O1 Mn1 O1 95.8(3) 8_666 . ?
O1 Mn1 N1 172.0(2) 8_666 . ?
O1 Mn1 N1 92.0(2) 8_666 8_666 ?
O1 Mn1 N1 92.0(2) . . ?
O1 Mn1 N1 172.0(2) . 8_666 ?
O1 Mn1 N2 92.6(3) . 8_666 ?
O1 Mn1 N2 91.4(3) . . ?
O1 Mn1 N2 92.6(3) 8_666 . ?
O1 Mn1 N2 91.4(3) 8_666 8_666 ?
N1 Mn1 N1 80.3(3) . 8_666 ?
N1 Mn1 N2 88.8(3) 8_666 8_666 ?
N1 Mn1 N2 86.6(3) 8_666 . ?
N1 Mn1 N2 88.8(3) . . ?
N1 Mn1 N2 86.6(3) . 8_666 ?
N2 Mn1 N2 174.0(4) 8_666 . ?
C1 O1 Mn1 129.3(4) . . ?
N2 C9 Re1 176.7(9) . . ?
O1 C1 C2 119.5(6) . . ?
O1 C1 C6 123.9(6) . . ?
C2 C1 C6 116.5(7) . . ?
C7 N1 Mn1 126.6(5) . . ?
C7 N1 C8 119.7(6) . . ?
C8 N1 Mn1 113.7(5) . . ?
C9 N2 Mn1 161.0(7) . . ?
C1 C2 H2 119.7 . . ?
C3 C2 C1 120.6(7) . . ?
C3 C2 H2 119.7 . . ?
C1 C6 C7 122.7(7) . . ?
C5 C6 C1 120.5(7) . . ?
C5 C6 C7 116.8(7) . . ?
N1 C7 C6 125.0(7) . . ?
N1 C7 H7 117.5 . . ?
C6 C7 H7 117.5 . . ?
C3 C4 H4 121.1 . . ?
C3 C4 C5 117.9(8) . . ?
C5 C4 H4 121.1 . . ?
C2 C3 H3 118.2 . . ?
C4 C3 C2 123.6(7) . . ?
C4 C3 H3 118.2 . . ?
C6 C5 H5 119.5 . . ?
C4 C5 C6 121.0(8) . . ?
C4 C5 H5 119.5 . . ?
N4 C10 C11 180.000(12) . . ?
C10 N4 Re1 180.0 . . ?
N1 C8 H8A 109.6 . . ?
N1 C8 H8B 109.6 . . ?
C8 C8 N1 110.4(6) 8_666 . ?
C8 C8 H8A 109.6 8_666 . ?
C8 C8 H8B 109.6 8_666 . ?
H8A C8 H8B 108.1 . . ?

loop_
_geom_bond_atom_site_label_1
_geom_bond_atom_site_label_2
_geom_bond_distance
_geom_bond_site_symmetry_2
_geom_bond_publ_flag
Re1 C9 2.088(7) 2 ?
Re1 C9 2.088(7) . ?
Re1 C9 2.088(7) 4 ?
Re1 C9 2.088(6) 3 ?
Re1 N3 1.626(13) . ?
Re1 N4 2.378(16) . ?
Mn1 O1 1.879(4) 8_666 ?
Mn1 O1 1.879(4) . ?
Mn1 N1 1.968(6) . ?
Mn1 N1 1.968(6) 8_666 ?
Mn1 N2 2.283(6) 8_666 ?
Mn1 N2 2.283(6) . ?
O1 C1 1.320(8) . ?
C9 N2 1.136(8) . ?
C1 C2 1.387(9) . ?
C1 C6 1.409(10) . ?
N1 C7 1.288(9) . ?
N1 C8 1.477(9) . ?
C2 H2 0.9300 . ?
C2 C3 1.367(10) . ?
C6 C7 1.441(10) . ?
C6 C5 1.404(11) . ?
C7 H7 0.9300 . ?
C4 H4 0.9300 . ?
C4 C3 1.350(11) . ?
C4 C5 1.357(11) . ?
C3 H3 0.9300 . ?
C5 H5 0.9300 . ?
C10 N4 1.02(2) . ?
C10 C11 1.39(3) . ?
C8 C8 1.351(17) 8_666 ?
C8 H8A 0.9700 . ?
C8 H8B 0.9700 . ?

loop_
_geom_torsion_atom_site_label_1
_geom_torsion_atom_site_label_2
_geom_torsion_atom_site_label_3
_geom_torsion_atom_site_label_4
_geom_torsion
_geom_torsion_site_symmetry_1
_geom_torsion_site_symmetry_2
_geom_torsion_site_symmetry_3
_geom_torsion_site_symmetry_4
_geom_torsion_publ_flag
Mn1 O1 C1 C2 173.7(5) . . . . ?
Mn1 O1 C1 C6 -6.6(10) . . . . ?
Mn1 N1 C7 C6 1.5(16) . . . . ?
Mn1 N1 C8 C8 29.7(16) . . . 8_666 ?
O1 Mn1 O1 C1 -173.3(6) 8_666 . . . ?
O1 C1 C2 C3 179.6(6) . . . . ?
O1 C1 C6 C7 -0.6(13) . . . . ?
O1 C1 C6 C5 -179.3(9) . . . . ?
C1 C2 C3 C4 0.0(11) . . . . ?
C1 C6 C7 N1 3.0(17) . . . . ?
C1 C6 C5 C4 -0.5(17) . . . . ?
N1 Mn1 O1 C1 8.3(6) . . . . ?
N2 Mn1 O1 C1 95.0(6) 8_666 . . . ?
N2 Mn1 O1 C1 -80.5(6) . . . . ?
C2 C1 C6 C7 179.2(9) . . . . ?
C2 C1 C6 C5 0.4(13) . . . . ?
C6 C1 C2 C3 -0.2(10) . . . . ?
C7 N1 C8 C8 -152.4(13) . . . 8_666 ?
C7 C6 C5 C4 -179.3(11) . . . . ?
C3 C4 C5 C6 0.3(17) . . . . ?
C5 C6 C7 N1 -178.2(11) . . . . ?
C5 C4 C3 C2 0.0(15) . . . . ?
C8 N1 C7 C6 -176.0(10) . . . . ?
